data_7207177
loop_
_publ_author_name
'Navarrete-V\'azquez, Gabriel'
'Alaniz-Palacios, Alfredo'
'Tlahuextl, Margarita'
'Bernal-Uruchurtu, Margarita'
'Tlahuext, Hugo'

_publ_section_title
;
 Intramolecular hypervalent C&#xE001;O&#x22EF;S interactions in a series
 of 1,3-benzothiazole derivatives
;
_journal_issue 4
_journal_name_full CrystEngComm
_journal_page_first 1256
_journal_paper_doi 10.1039/c1ce06106b
_journal_volume 14
_journal_year 2012
_chemical_formula_moiety 'C17 H14 Cl2 N2 O2 S, C H4 O'
_chemical_formula_sum 'C18 H18 Cl2 N2 O3 S'
_chemical_formula_weight 413.30
_chemical_melting_point 419
_chemical_name_common 6-chloro-1,3-benzothiazole-2-yl
_chemical_name_systematic
;
?
;
_space_group_IT_number 2
_symmetry_cell_setting triclinic
_symmetry_space_group_name_Hall '-P 1'
_symmetry_space_group_name_H-M 'P -1'
_atom_sites_solution_hydrogens geom
_atom_sites_solution_primary direct
_atom_sites_solution_secondary difmap
_audit_creation_method SHELXL-97
_audit_update_record
;
2011-10-06 # Formatted by publCIF
;
_cell_angle_alpha 77.188(2)
_cell_angle_beta 84.710(2)
_cell_angle_gamma 76.498(2)
_cell_formula_units_Z 2
_cell_length_a 7.2962(7)
_cell_length_b 9.8387(10)
_cell_length_c 13.9567(14)
_cell_measurement_reflns_used 7677
_cell_measurement_temperature 173(2)
_cell_measurement_theta_max 28.22
_cell_measurement_theta_min 2.37
_cell_volume 949.07(16)
_computing_cell_refinement 'Bruker SMART'
_computing_data_collection 'Bruker SMART'
_computing_data_reduction 'Bruker SAINT'
_computing_molecular_graphics 'Bruker SHELXTL'
_computing_publication_material 'Bruker SHELXTL'
_computing_structure_refinement 'SHELXL-97 (Sheldrick, 1997)'
_computing_structure_solution 'SHELXS-97 (Sheldrick, 1990)'
_diffrn_ambient_temperature 173(2)
_diffrn_detector_area_resol_mean 8.3
_diffrn_measured_fraction_theta_full 0.997
_diffrn_measured_fraction_theta_max 0.997
_diffrn_measurement_device_type 'CCD area detector'
_diffrn_measurement_method 'phi and omega scans'
_diffrn_radiation_monochromator graphite
_diffrn_radiation_source 'fine-focus sealed tube'
_diffrn_radiation_type MoK\a
_diffrn_radiation_wavelength 0.71073
_diffrn_reflns_av_R_equivalents 0.0321
_diffrn_reflns_av_sigmaI/netI 0.0336
_diffrn_reflns_limit_h_max 8
_diffrn_reflns_limit_h_min -8
_diffrn_reflns_limit_k_max 11
_diffrn_reflns_limit_k_min -11
_diffrn_reflns_limit_l_max 16
_diffrn_reflns_limit_l_min -16
_diffrn_reflns_number 9171
_diffrn_reflns_theta_full 25.00
_diffrn_reflns_theta_max 25.00
_diffrn_reflns_theta_min 2.18
_diffrn_standards_number 0.
_exptl_absorpt_coefficient_mu 0.473
_exptl_absorpt_correction_T_max 0.9114
_exptl_absorpt_correction_T_min 0.8910
_exptl_absorpt_correction_type multi-scan
_exptl_absorpt_process_details SADABS
_exptl_crystal_colour colourless
_exptl_crystal_density_diffrn 1.446
_exptl_crystal_density_method 'not measured'
_exptl_crystal_description block
_exptl_crystal_F_000 428
_exptl_crystal_size_max 0.25
_exptl_crystal_size_mid 0.23
_exptl_crystal_size_min 0.20
_refine_diff_density_max 0.269
_refine_diff_density_min -0.282
_refine_diff_density_rms 0.071
_refine_ls_extinction_method none
_refine_ls_goodness_of_fit_ref 1.054
_refine_ls_hydrogen_treatment mixed
_refine_ls_matrix_type full
_refine_ls_number_parameters 244
_refine_ls_number_reflns 3333
_refine_ls_number_restraints 2
_refine_ls_restrained_S_all 1.054
_refine_ls_R_factor_all 0.0337
_refine_ls_R_factor_gt 0.0315
_refine_ls_shift/su_max 0.001
_refine_ls_shift/su_mean 0.000
_refine_ls_structure_factor_coef Fsqd
_refine_ls_weighting_details 'calc w=1/[\s^2^(Fo^2^)+(0.0411P)^2^+0.3454P] where P=(Fo^2^+2Fc^2^)/3'
_refine_ls_weighting_scheme calc
_refine_ls_wR_factor_gt 0.0833
_refine_ls_wR_factor_ref 0.0849
_reflns_number_gt 3093
_reflns_number_total 3333
_reflns_threshold_expression >2sigma(I)
_cod_data_source_file c1ce06106b.txt
_cod_data_source_block 8hugotm
_cod_depositor_comments
;
The following automatic conversions were performed:

'_symmetry_cell_setting' value 'Triclinic' changed to 'triclinic'
according to /home/saulius/struct/CIF-dictionaries/cif_core.dic
dictionary named 'cif_core.dic' version 2.4.1 from 2010-06-29.

Automatic conversion script
Id: cif_fix_values 1715 2011-07-08 13:25:40Z adriana 
;
_cod_original_cell_volume 949.08(16)
_cod_original_sg_symbol_H-M P-1
_cod_database_code 7207177

loop_
_symmetry_equiv_pos_as_xyz
'x, y, z'
'-x, -y, -z'

loop_
_atom_site_label
_atom_site_type_symbol
_atom_site_fract_x
_atom_site_fract_y
_atom_site_fract_z
_atom_site_U_iso_or_equiv
_atom_site_adp_type
_atom_site_occupancy
_atom_site_symmetry_multiplicity
_atom_site_calc_flag
_atom_site_refinement_flags
S1 S 0.30907(5) 0.40686(4) 0.53130(3) 0.02398(12) Uani 1 1 d .
Cl2 Cl 0.10015(6) 0.78576(5) 0.18423(3) 0.03887(14) Uani 1 1 d .
Cl1 Cl 0.30761(7) -0.66040(5) 0.99371(4) 0.04345(15) Uani 1 1 d .
O2 O 0.44690(18) 0.23914(12) 0.69645(9) 0.0357(3) Uani 1 1 d .
O1 O 0.30772(16) -0.08775(12) 0.75528(9) 0.0330(3) Uani 1 1 d .
N1 N 0.27021(18) 0.13686(13) 0.62066(10) 0.0249(3) Uani 1 1 d D
H1 H 0.224(2) 0.0633(12) 0.6226(14) 0.037 Uiso 1 1 d D
C4 C 0.3138(2) -0.49058(17) 0.92452(12) 0.0292(4) Uani 1 1 d .
N2 N 0.13711(18) 0.24077(14) 0.46835(9) 0.0246(3) Uani 1 1 d .
C14 C 0.2018(2) 0.59963(16) 0.35316(11) 0.0256(3) Uani 1 1 d .
H14 H 0.2611 0.6688 0.3673 0.031 Uiso 1 1 calc R
C11 C 0.2310(2) 0.24856(15) 0.54092(11) 0.0221(3) Uani 1 1 d .
C12 C 0.1198(2) 0.36576(16) 0.39699(11) 0.0231(3) Uani 1 1 d .
C17 C 0.0269(2) 0.39398(18) 0.30936(12) 0.0285(4) Uani 1 1 d .
H17 H -0.0311 0.3249 0.2941 0.034 Uiso 1 1 calc R
C13 C 0.2055(2) 0.46927(16) 0.41770(11) 0.0226(3) Uani 1 1 d .
C15 C 0.1079(2) 0.62381(17) 0.26764(12) 0.0274(3) Uani 1 1 d .
C1 C 0.3180(2) -0.22222(17) 0.81425(12) 0.0273(3) Uani 1 1 d .
C16 C 0.0205(2) 0.52352(18) 0.24513(12) 0.0293(4) Uani 1 1 d .
H16 H -0.0435 0.5445 0.1856 0.035 Uiso 1 1 calc R
C6 C 0.4271(2) -0.34179(18) 0.78401(13) 0.0326(4) Uani 1 1 d .
H6 H 0.5037 -0.3310 0.7252 0.039 Uiso 1 1 calc R
C8 C 0.3835(2) 0.13588(17) 0.69371(12) 0.0272(4) Uani 1 1 d .
C7 C 0.4379(2) -0.00396(17) 0.76918(12) 0.0281(4) Uani 1 1 d .
C5 C 0.4249(2) -0.47732(18) 0.83938(13) 0.0339(4) Uani 1 1 d .
H5 H 0.4991 -0.5597 0.8188 0.041 Uiso 1 1 calc R
C2 C 0.2055(2) -0.23841(19) 0.89915(14) 0.0354(4) Uani 1 1 d .
H2A H 0.1284 -0.1566 0.9192 0.042 Uiso 1 1 calc R
C10 C 0.6403(2) -0.07398(19) 0.74413(14) 0.0362(4) Uani 1 1 d .
H10A H 0.6800 -0.1633 0.7921 0.054 Uiso 1 1 calc R
H10B H 0.7231 -0.0093 0.7461 0.054 Uiso 1 1 calc R
H10C H 0.6483 -0.0944 0.6781 0.054 Uiso 1 1 calc R
C3 C 0.2040(3) -0.37276(19) 0.95518(13) 0.0359(4) Uani 1 1 d .
H3 H 0.1281 -0.3837 1.0142 0.043 Uiso 1 1 calc R
C9 C 0.4185(3) 0.02723(18) 0.87166(12) 0.0352(4) Uani 1 1 d .
H9A H 0.2873 0.0732 0.8855 0.053 Uiso 1 1 calc R
H9B H 0.5011 0.0911 0.8759 0.053 Uiso 1 1 calc R
H9C H 0.4545 -0.0624 0.9199 0.053 Uiso 1 1 calc R
O3 O 0.87572(17) 0.09009(12) 0.42088(9) 0.0332(3) Uani 1 1 d D
H3A H 0.9741(17) 0.106(2) 0.4390(15) 0.050 Uiso 1 1 d D
C18 C 0.7192(3) 0.1677(2) 0.46716(14) 0.0417(5) Uani 1 1 d .
H18A H 0.7297 0.1391 0.5387 0.063 Uiso 1 1 calc R
H18B H 0.6031 0.1479 0.4488 0.063 Uiso 1 1 calc R
H18C H 0.7159 0.2701 0.4462 0.063 Uiso 1 1 calc R

loop_
_atom_site_aniso_label
_atom_site_aniso_U_11
_atom_site_aniso_U_22
_atom_site_aniso_U_33
_atom_site_aniso_U_23
_atom_site_aniso_U_13
_atom_site_aniso_U_12
S1 0.0278(2) 0.0207(2) 0.0256(2) -0.00407(15) -0.00556(16) -0.00846(15)
Cl2 0.0481(3) 0.0319(2) 0.0343(3) 0.00504(18) -0.0096(2) -0.01265(19)
Cl1 0.0521(3) 0.0310(2) 0.0462(3) 0.00754(19) -0.0132(2) -0.0174(2)
O2 0.0467(7) 0.0277(6) 0.0369(7) -0.0014(5) -0.0149(6) -0.0164(5)
O1 0.0407(7) 0.0263(6) 0.0338(7) 0.0021(5) -0.0145(5) -0.0137(5)
N1 0.0298(7) 0.0207(7) 0.0261(7) -0.0031(5) -0.0041(6) -0.0097(5)
C4 0.0309(9) 0.0268(8) 0.0308(9) 0.0008(7) -0.0095(7) -0.0112(7)
N2 0.0273(7) 0.0236(7) 0.0250(7) -0.0056(5) -0.0021(5) -0.0090(5)
C14 0.0263(8) 0.0241(8) 0.0278(9) -0.0064(6) -0.0011(7) -0.0071(6)
C11 0.0222(7) 0.0208(7) 0.0251(8) -0.0064(6) 0.0008(6) -0.0071(6)
C12 0.0231(7) 0.0239(8) 0.0233(8) -0.0061(6) 0.0014(6) -0.0069(6)
C17 0.0312(8) 0.0316(9) 0.0268(8) -0.0074(7) -0.0036(7) -0.0130(7)
C13 0.0216(7) 0.0242(8) 0.0224(8) -0.0063(6) -0.0012(6) -0.0041(6)
C15 0.0275(8) 0.0266(8) 0.0262(8) -0.0026(6) 0.0010(7) -0.0060(6)
C1 0.0305(8) 0.0249(8) 0.0274(8) -0.0004(6) -0.0100(7) -0.0091(7)
C16 0.0297(8) 0.0358(9) 0.0236(8) -0.0056(7) -0.0031(7) -0.0094(7)
C6 0.0388(10) 0.0333(9) 0.0282(9) -0.0082(7) 0.0042(7) -0.0134(7)
C8 0.0288(8) 0.0265(8) 0.0272(8) -0.0054(7) -0.0030(7) -0.0073(7)
C7 0.0335(9) 0.0248(8) 0.0282(9) -0.0045(7) -0.0073(7) -0.0096(7)
C5 0.0343(9) 0.0277(9) 0.0410(10) -0.0092(7) 0.0000(8) -0.0078(7)
C2 0.0334(9) 0.0303(9) 0.0422(10) -0.0104(8) 0.0037(8) -0.0058(7)
C10 0.0368(9) 0.0308(9) 0.0399(10) -0.0055(7) -0.0056(8) -0.0055(7)
C3 0.0392(10) 0.0376(10) 0.0323(9) -0.0071(8) 0.0065(8) -0.0144(8)
C9 0.0471(10) 0.0309(9) 0.0287(9) -0.0053(7) -0.0092(8) -0.0083(8)
O3 0.0322(6) 0.0303(6) 0.0426(7) -0.0129(5) -0.0054(5) -0.0111(5)
C18 0.0429(11) 0.0462(11) 0.0435(11) -0.0188(9) 0.0031(9) -0.0173(9)

loop_
_atom_type_symbol
_atom_type_description
_atom_type_scat_dispersion_real
_atom_type_scat_dispersion_imag
_atom_type_scat_source
C C 0.0033 0.0016 'International Tables Vol C Tables 4.2.6.8 and 6.1.1.4'
H H 0.0000 0.0000 'International Tables Vol C Tables 4.2.6.8 and 6.1.1.4'
N N 0.0061 0.0033 'International Tables Vol C Tables 4.2.6.8 and 6.1.1.4'
O O 0.0106 0.0060 'International Tables Vol C Tables 4.2.6.8 and 6.1.1.4'
S S 0.1246 0.1234 'International Tables Vol C Tables 4.2.6.8 and 6.1.1.4'
Cl Cl 0.1484 0.1585 'International Tables Vol C Tables 4.2.6.8 and 6.1.1.4'

loop_
_geom_angle_atom_site_label_1
_geom_angle_atom_site_label_2
_geom_angle_atom_site_label_3
_geom_angle
C13 S1 C11 88.24(7)
C1 O1 C7 119.05(12)
C8 N1 C11 123.13(13)
C8 N1 H1 119.3(13)
C11 N1 H1 117.6(13)
C5 C4 C3 121.40(16)
C5 C4 Cl1 119.35(13)
C3 C4 Cl1 119.23(13)
C11 N2 C12 110.17(13)
C15 C14 C13 116.86(14)
C15 C14 H14 121.6
C13 C14 H14 121.6
N2 C11 N1 121.57(13)
N2 C11 S1 116.74(12)
N1 C11 S1 121.68(11)
N2 C12 C17 125.48(14)
N2 C12 C13 115.12(13)
C17 C12 C13 119.40(14)
C16 C17 C12 119.18(15)
C16 C17 H17 120.4
C12 C17 H17 120.4
C14 C13 C12 122.01(14)
C14 C13 S1 128.26(12)
C12 C13 S1 109.73(11)
C14 C15 C16 122.52(15)
C14 C15 Cl2 118.47(12)
C16 C15 Cl2 119.00(13)
C2 C1 O1 119.66(15)
C2 C1 C6 119.69(15)
O1 C1 C6 120.37(15)
C17 C16 C15 120.02(15)
C17 C16 H16 120.0
C15 C16 H16 120.0
C1 C6 C5 120.22(16)
C1 C6 H6 119.9
C5 C6 H6 119.9
O2 C8 N1 121.95(15)
O2 C8 C7 120.83(14)
N1 C8 C7 117.12(13)
O1 C7 C9 112.37(14)
O1 C7 C10 111.36(13)
C9 C7 C10 111.24(14)
O1 C7 C8 104.36(12)
C9 C7 C8 109.56(13)
C10 C7 C8 107.62(13)
C4 C5 C6 118.99(16)
C4 C5 H5 120.5
C6 C5 H5 120.5
C1 C2 C3 120.44(16)
C1 C2 H2A 119.8
C3 C2 H2A 119.8
C7 C10 H10A 109.5
C7 C10 H10B 109.5
H10A C10 H10B 109.5
C7 C10 H10C 109.5
H10A C10 H10C 109.5
H10B C10 H10C 109.5
C4 C3 C2 119.24(16)
C4 C3 H3 120.4
C2 C3 H3 120.4
C7 C9 H9A 109.5
C7 C9 H9B 109.5
H9A C9 H9B 109.5
C7 C9 H9C 109.5
H9A C9 H9C 109.5
H9B C9 H9C 109.5
C18 O3 H3A 108.2(15)
O3 C18 H18A 109.5
O3 C18 H18B 109.5
H18A C18 H18B 109.5
O3 C18 H18C 109.5
H18A C18 H18C 109.5
H18B C18 H18C 109.5

loop_
_geom_bond_atom_site_label_1
_geom_bond_atom_site_label_2
_geom_bond_distance
S1 C13 1.7418(15)
S1 C11 1.7536(15)
Cl2 C15 1.7449(16)
Cl1 C4 1.7430(16)
O2 C8 1.220(2)
O1 C1 1.3840(19)
O1 C7 1.4459(19)
N1 C8 1.367(2)
N1 C11 1.378(2)
N1 H1 0.8599(10)
C4 C5 1.374(2)
C4 C3 1.375(2)
N2 C11 1.299(2)
N2 C12 1.3883(19)
C14 C15 1.378(2)
C14 C13 1.390(2)
C14 H14 0.9500
C12 C17 1.395(2)
C12 C13 1.405(2)
C17 C16 1.379(2)
C17 H17 0.9500
C15 C16 1.396(2)
C1 C2 1.379(2)
C1 C6 1.384(2)
C16 H16 0.9500
C6 C5 1.388(2)
C6 H6 0.9500
C8 C7 1.530(2)
C7 C9 1.516(2)
C7 C10 1.521(2)
C5 H5 0.9500
C2 C3 1.380(2)
C2 H2A 0.9500
C10 H10A 0.9800
C10 H10B 0.9800
C10 H10C 0.9800
C3 H3 0.9500
C9 H9A 0.9800
C9 H9B 0.9800
C9 H9C 0.9800
O3 C18 1.407(2)
O3 H3A 0.8399(10)
C18 H18A 0.9800
C18 H18B 0.9800
C18 H18C 0.9800

loop_
_geom_torsion_atom_site_label_1
_geom_torsion_atom_site_label_2
_geom_torsion_atom_site_label_3
_geom_torsion_atom_site_label_4
_geom_torsion
C12 N2 C11 N1 -178.95(13)
C12 N2 C11 S1 -0.08(17)
C8 N1 C11 N2 173.61(14)
C8 N1 C11 S1 -5.2(2)
C13 S1 C11 N2 -0.20(12)
C13 S1 C11 N1 178.68(13)
C11 N2 C12 C17 -179.81(15)
C11 N2 C12 C13 0.41(18)
N2 C12 C17 C16 179.85(14)
C13 C12 C17 C16 -0.4(2)
C15 C14 C13 C12 0.6(2)
C15 C14 C13 S1 -179.33(12)
N2 C12 C13 C14 179.50(13)
C17 C12 C13 C14 -0.3(2)
N2 C12 C13 S1 -0.55(16)
C17 C12 C13 S1 179.66(12)
C11 S1 C13 C14 -179.65(15)
C11 S1 C13 C12 0.40(11)
C13 C14 C15 C16 -0.3(2)
C13 C14 C15 Cl2 -179.80(11)
C7 O1 C1 C2 93.66(18)
C7 O1 C1 C6 -92.36(18)
C12 C17 C16 C15 0.7(2)
C14 C15 C16 C17 -0.4(2)
Cl2 C15 C16 C17 179.14(12)
C2 C1 C6 C5 -0.7(3)
O1 C1 C6 C5 -174.68(15)
C11 N1 C8 O2 5.3(2)
C11 N1 C8 C7 -171.08(13)
C1 O1 C7 C9 -60.58(19)
C1 O1 C7 C10 64.98(18)
C1 O1 C7 C8 -179.20(13)
O2 C8 C7 O1 168.40(14)
N1 C8 C7 O1 -15.15(19)
O2 C8 C7 C9 47.9(2)
N1 C8 C7 C9 -135.66(15)
O2 C8 C7 C10 -73.19(19)
N1 C8 C7 C10 103.26(16)
C3 C4 C5 C6 0.6(3)
Cl1 C4 C5 C6 179.13(13)
C1 C6 C5 C4 -0.3(3)
O1 C1 C2 C3 175.40(15)
C6 C1 C2 C3 1.4(3)
C5 C4 C3 C2 0.1(3)
Cl1 C4 C3 C2 -178.46(14)
C1 C2 C3 C4 -1.1(3)
